data_7120710
loop_
_publ_author_name
'Delgado, Mayra'
'Gilbertson, John D.'

_publ_section_title
;
 Ligand-Based Reduction of Nitrate to Nitric Oxide Utilizing a
 Proton-Responsive Secondary Coordination Sphere.
;
_journal_name_full 'Chem. Commun.'
_journal_paper_doi 10.1039/C7CC06541H
_journal_year 2017
_chemical_formula_moiety 'C29 H44 Fe N6 O2, F6 P'
_chemical_formula_sum 'C29 H44 F6 Fe N6 O2 P'
_chemical_formula_weight 709.52
_space_group_crystal_system triclinic
_space_group_IT_number 2
_space_group_name_Hall '-P 1'
_space_group_name_H-M_alt 'P -1'
_symmetry_space_group_name_Hall '-P 1'
_symmetry_space_group_name_H-M 'P -1'
_atom_sites_solution_hydrogens geom
_atom_sites_solution_primary dual
_audit_creation_date 2017-07-26
_audit_creation_method
;
Olex2 1.2-ac3
(compiled 2017.03.02 svn.r3394 for Rigaku Oxford Diffraction, GUI svn.r5318)
;
_audit_update_record
;
2017-08-20 deposited with the CCDC.
2017-09-26 downloaded from the CCDC.
;
_cell_angle_alpha 80.311(4)
_cell_angle_beta 85.323(3)
_cell_angle_gamma 78.583(4)
_cell_formula_units_Z 2
_cell_length_a 8.3541(4)
_cell_length_b 12.2825(6)
_cell_length_c 16.8758(6)
_cell_measurement_reflns_used 12483
_cell_measurement_temperature 100(2)
_cell_measurement_theta_max 27.4800
_cell_measurement_theta_min 2.5570
_cell_volume 1671.05(13)
_computing_cell_refinement 'CrysAlisPro 1.171.39.28e (Rigaku OD, 2015)'
_computing_data_collection 'CrysAlisPro 1.171.39.28e (Rigaku OD, 2015)'
_computing_data_reduction 'CrysAlisPro 1.171.39.28e (Rigaku OD, 2015)'
_computing_molecular_graphics 'Olex2 (Dolomanov et al., 2009)'
_computing_publication_material 'Olex2 (Dolomanov et al., 2009)'
_computing_structure_refinement 'ShelXL (Sheldrick, 2015)'
_computing_structure_solution 'ShelXT (Sheldrick, 2015)'
_diffrn_ambient_temperature 100(2)
_diffrn_detector 'Pilatus P200K HPC detector'
_diffrn_measured_fraction_theta_full 0.998
_diffrn_measured_fraction_theta_max 0.988
_diffrn_measurement_details
;
List of Runs (angles in degrees, time in seconds):

  # Type    Start    End  Width  t~exp~   \w     \q     \k     \f   Frames
#--------------------------------------------------------------------------
  1  \w    -78.00  54.00   0.50   15.00    --    0.00 -10.00 144.00  264
  2  \w    -33.00  87.00   0.50   15.00    --    0.00  82.00 -36.00  240
  3  \w    -13.50  76.50   0.50   15.00    --    0.00  63.00  72.00  180
  4  \w      2.00  47.00   0.50   15.00    --    0.00   9.00-180.00   90
  5  \w    -38.50  15.00   0.50   15.00    --    0.00   9.00 -36.00  107
;
_diffrn_measurement_device 'ROD XtaLABPRO'
_diffrn_measurement_device_type 'ROD XtaLABPRO'
_diffrn_measurement_method '\w scans'
_diffrn_orient_matrix_type 'CrysAlisPro convention (1999,Acta A55,543-557)'
_diffrn_orient_matrix_UB_11 0.0708278000
_diffrn_orient_matrix_UB_12 -0.0428290000
_diffrn_orient_matrix_UB_13 0.0004061000
_diffrn_orient_matrix_UB_21 0.0111056000
_diffrn_orient_matrix_UB_22 0.0044838000
_diffrn_orient_matrix_UB_23 0.0404705000
_diffrn_orient_matrix_UB_31 -0.0488019000
_diffrn_orient_matrix_UB_32 -0.0412644000
_diffrn_orient_matrix_UB_33 0.0135862000
_diffrn_radiation_monochromator graphite
_diffrn_radiation_probe x-ray
_diffrn_radiation_type MoK\a
_diffrn_radiation_wavelength 0.71073
_diffrn_reflns_av_R_equivalents 0.0271
_diffrn_reflns_av_unetI/netI 0.0236
_diffrn_reflns_Laue_measured_fraction_full 0.998
_diffrn_reflns_Laue_measured_fraction_max 0.988
_diffrn_reflns_limit_h_max 10
_diffrn_reflns_limit_h_min -10
_diffrn_reflns_limit_k_max 15
_diffrn_reflns_limit_k_min -15
_diffrn_reflns_limit_l_max 21
_diffrn_reflns_limit_l_min -21
_diffrn_reflns_number 27521
_diffrn_reflns_point_group_measured_fraction_full 0.998
_diffrn_reflns_point_group_measured_fraction_max 0.988
_diffrn_reflns_theta_full 25.242
_diffrn_reflns_theta_max 27.483
_diffrn_reflns_theta_min 2.256
_diffrn_source 'fine-focus sealed X-ray tube'
_diffrn_source_type 'Mo fine focus sealdet ube with SHINE'
_diffrn_standards_decay_% 0
_diffrn_standards_interval_count 0
_diffrn_standards_interval_time 0
_diffrn_standards_number 0
_exptl_absorpt_coefficient_mu 0.569
_exptl_absorpt_correction_T_max 1.00000
_exptl_absorpt_correction_T_min 0.66485
_exptl_absorpt_correction_type multi-scan
_exptl_absorpt_process_details
;
CrysAlisPro 1.171.39.28e (Rigaku Oxford Diffraction, 2015)
Empirical absorption correction using spherical harmonics,
 implemented in SCALE3 ABSPACK scaling algorithm.
;
_exptl_crystal_colour red
_exptl_crystal_density_diffrn 1.410
_exptl_crystal_description plate
_exptl_crystal_F_000 742
_exptl_crystal_size_max 0.25
_exptl_crystal_size_mid 0.08
_exptl_crystal_size_min 0.03
_refine_diff_density_max 0.424
_refine_diff_density_min -0.297
_refine_diff_density_rms 0.050
_refine_ls_extinction_method none
_refine_ls_goodness_of_fit_ref 1.064
_refine_ls_hydrogen_treatment constr
_refine_ls_matrix_type full
_refine_ls_number_parameters 416
_refine_ls_number_reflns 7556
_refine_ls_number_restraints 0
_refine_ls_restrained_S_all 1.064
_refine_ls_R_factor_all 0.0320
_refine_ls_R_factor_gt 0.0266
_refine_ls_shift/su_max 0.001
_refine_ls_shift/su_mean 0.000
_refine_ls_structure_factor_coef Fsqd
_refine_ls_weighting_details 'w=1/[\s^2^(Fo^2^)+(0.0386P)^2^+0.4231P] where P=(Fo^2^+2Fc^2^)/3'
_refine_ls_weighting_scheme calc
_refine_ls_wR_factor_gt 0.0697
_refine_ls_wR_factor_ref 0.0718
_reflns_Friedel_coverage 0.000
_reflns_number_gt 6573
_reflns_number_total 7556
_reflns_threshold_expression 'I > 2\s(I)'
_cod_data_source_file c7cc06541h2.cif
_cod_data_source_block er_proc
_cod_database_code 7120710
_shelx_shelxl_version_number 2016/6
_chemical_oxdiff_formula 'C29 H45 Fe F6 P N6 O2'
_shelx_space_group_comment
;
The symmetry employed for this shelxl refinement is uniquely defined
by the following loop, which should always be used as a source of
symmetry information in preference to the above space-group names.
They are only intended as comments.
;
_reflns_odcompleteness_completeness 98.85
_reflns_odcompleteness_iscentric 1
_reflns_odcompleteness_theta 27.42
_olex2_refinement_description
;
1. Fixed Uiso
 At 1.2 times of:
  All C(H) groups, All C(H,H) groups
 At 1.5 times of:
  All C(H,H,H) groups
2.a Ternary CH refined with riding coordinates:
 C27(H27), C24(H24), C12(H12), C15(H15)
2.b Secondary CH2 refined with riding coordinates:
 C11(H11A,H11B), C10(H10A,H10B)
2.c Aromatic/amide H refined with riding coordinates:
 C20(H20), C6(H6), C21(H21), C4(H4), C22(H22), C5(H5)
2.d Idealised Me refined as rotating group:
 C1(H1A,H1B,H1C), C28(H28A,H28B,H28C), C9(H9A,H9B,H9C), C26(H26A,H26B,H26C),
 C25(H25A,H25B,H25C), C13(H13A,H13B,H13C), C29(H29A,H29B,H29C), C14(H14A,H14B,
 H14C), C17(H17A,H17B,H17C), C16(H16A,H16B,H16C)
;
_olex2_submission_special_instructions 'No special instructions were received'
_oxdiff_exptl_absorpt_empirical_details
;
Empirical correction (ABSPACK) includes:
- Absorption correction using spherical harmonics
- Frame scaling
- Detector area scaling
;
_oxdiff_exptl_absorpt_empirical_full_max 1.315
_oxdiff_exptl_absorpt_empirical_full_min 0.749

loop_
_space_group_symop_operation_xyz
'x, y, z'
'-x, -y, -z'

loop_
_atom_site_label
_atom_site_type_symbol
_atom_site_fract_x
_atom_site_fract_y
_atom_site_fract_z
_atom_site_U_iso_or_equiv
_atom_site_adp_type
_atom_site_occupancy
_atom_site_site_symmetry_order
_atom_site_calc_flag
_atom_site_refinement_flags_posn
Fe1 Fe 0.46364(2) 0.76262(2) 0.71332(2) 0.01279(5) Uani 1 1 d .
P1 P 0.82855(4) 0.44686(3) 0.82527(2) 0.01554(7) Uani 1 1 d .
F3 F 0.72206(10) 0.54242(6) 0.87261(5) 0.02336(17) Uani 1 1 d .
F5 F 0.93546(11) 0.35112(7) 0.77915(5) 0.03035(19) Uani 1 1 d .
F6 F 0.93996(10) 0.53405(7) 0.78198(5) 0.02802(19) Uani 1 1 d .
F4 F 0.71540(11) 0.36006(7) 0.86882(5) 0.02909(19) Uani 1 1 d .
F1 F 0.94824(10) 0.40974(7) 0.89862(5) 0.02829(19) Uani 1 1 d .
F2 F 0.70708(10) 0.48389(8) 0.75317(5) 0.03000(19) Uani 1 1 d .
N1 N 0.49413(12) 0.82477(8) 0.82744(6) 0.01256(19) Uani 1 1 d .
N2 N 0.38880(12) 0.64822(8) 0.80641(6) 0.01278(19) Uani 1 1 d .
N3 N 0.39484(12) 0.63578(9) 0.65597(6) 0.0151(2) Uani 1 1 d .
O2 O 0.27996(15) 0.95483(9) 0.62096(7) 0.0355(3) Uani 1 1 d .
O1 O 0.76587(15) 0.75998(13) 0.62350(8) 0.0463(3) Uani 1 1 d .
N5 N 0.33675(14) 0.87754(9) 0.66743(7) 0.0189(2) Uani 1 1 d .
N6 N 0.25782(15) 0.72540(10) 0.44444(7) 0.0237(2) Uani 1 1 d .
N4 N 0.65579(14) 0.75114(10) 0.66942(7) 0.0214(2) Uani 1 1 d .
C2 C 0.44607(14) 0.76779(10) 0.89297(7) 0.0142(2) Uani 1 1 d .
C20 C 0.53388(16) 1.12099(10) 0.83149(8) 0.0188(3) Uani 1 1 d .
H20 H 0.468493 1.191434 0.832818 0.023 Uiso 1 1 calc R
C18 C 0.56264(15) 0.92339(10) 0.82979(7) 0.0137(2) Uani 1 1 d .
C23 C 0.73414(15) 0.91013(10) 0.82710(7) 0.0153(2) Uani 1 1 d .
C3 C 0.38472(14) 0.66549(10) 0.88283(7) 0.0137(2) Uani 1 1 d .
C6 C 0.28624(15) 0.47923(10) 0.84945(8) 0.0170(2) Uani 1 1 d .
H6 H 0.255192 0.415708 0.836957 0.020 Uiso 1 1 calc R
C21 C 0.70275(17) 1.11034(11) 0.82945(8) 0.0200(3) Uani 1 1 d .
H21 H 0.749614 1.173000 0.829452 0.024 Uiso 1 1 calc R
C4 C 0.32923(15) 0.59204(11) 0.94627(8) 0.0170(2) Uani 1 1 d .
H4 H 0.326427 0.605304 0.999069 0.020 Uiso 1 1 calc R
C22 C 0.80098(16) 1.00549(11) 0.82741(8) 0.0189(3) Uani 1 1 d .
H22 H 0.913992 0.998646 0.826227 0.023 Uiso 1 1 calc R
C19 C 0.45991(15) 1.02852(10) 0.83159(7) 0.0153(2) Uani 1 1 d .
C5 C 0.27801(16) 0.49815(11) 0.92848(8) 0.0183(2) Uani 1 1 d .
H5 H 0.238379 0.448231 0.969500 0.022 Uiso 1 1 calc R
C11 C 0.24697(16) 0.71471(11) 0.53196(8) 0.0193(3) Uani 1 1 d .
H11A H 0.155651 0.678764 0.553213 0.023 Uiso 1 1 calc R
H11B H 0.227461 0.788846 0.547623 0.023 Uiso 1 1 calc R
C7 C 0.34190(14) 0.55713(10) 0.78907(7) 0.0145(2) Uani 1 1 d .
C10 C 0.40586(16) 0.64471(11) 0.56761(8) 0.0192(3) Uani 1 1 d .
H10A H 0.424542 0.570129 0.552729 0.023 Uiso 1 1 calc R
H10B H 0.497479 0.680009 0.545819 0.023 Uiso 1 1 calc R
C8 C 0.35181(15) 0.55061(10) 0.70141(8) 0.0161(2) Uani 1 1 d .
C1 C 0.44674(18) 0.79528(11) 0.97611(8) 0.0213(3) Uani 1 1 d .
H1A H 0.498232 0.859060 0.974025 0.032 Uiso 1 1 calc GR
H1B H 0.506117 0.731922 1.009955 0.032 Uiso 1 1 calc GR
H1C H 0.336316 0.812475 0.997631 0.032 Uiso 1 1 calc GR
C28 C 0.20366(17) 1.12940(12) 0.76230(9) 0.0242(3) Uani 1 1 d .
H28A H 0.222652 1.202707 0.766601 0.036 Uiso 1 1 calc GR
H28B H 0.088227 1.131563 0.761875 0.036 Uiso 1 1 calc GR
H28C H 0.256076 1.106857 0.713321 0.036 Uiso 1 1 calc GR
C27 C 0.27398(15) 1.04485(11) 0.83434(8) 0.0186(3) Uani 1 1 d .
H27 H 0.244364 0.972350 0.831449 0.022 Uiso 1 1 calc R
C24 C 0.84485(15) 0.79574(10) 0.82750(8) 0.0167(2) Uani 1 1 d .
H24 H 0.781260 0.745254 0.810766 0.020 Uiso 1 1 calc R
C12 C 0.13739(18) 0.67783(12) 0.40883(8) 0.0238(3) Uani 1 1 d .
H12 H 0.149423 0.699346 0.350354 0.029 Uiso 1 1 calc R
C9 C 0.31210(19) 0.44845(12) 0.67570(9) 0.0252(3) Uani 1 1 d .
H9A H 0.314598 0.457920 0.618005 0.038 Uiso 1 1 calc GR
H9B H 0.205044 0.438410 0.697123 0.038 Uiso 1 1 calc GR
H9C H 0.391195 0.383549 0.695511 0.038 Uiso 1 1 calc GR
C26 C 0.89940(18) 0.74647(12) 0.91291(9) 0.0252(3) Uani 1 1 d .
H26A H 0.967068 0.792310 0.929622 0.038 Uiso 1 1 calc GR
H26B H 0.960302 0.671405 0.913310 0.038 Uiso 1 1 calc GR
H26C H 0.804962 0.744860 0.949221 0.038 Uiso 1 1 calc GR
C25 C 0.99409(16) 0.80011(12) 0.76885(9) 0.0230(3) Uani 1 1 d .
H25A H 0.959181 0.838155 0.716910 0.035 Uiso 1 1 calc GR
H25B H 1.049883 0.724963 0.764463 0.035 Uiso 1 1 calc GR
H25C H 1.066785 0.839937 0.788400 0.035 Uiso 1 1 calc GR
C13 C 0.1783(2) 0.54985(13) 0.42618(9) 0.0296(3) Uani 1 1 d .
H13A H 0.289814 0.524487 0.408870 0.044 Uiso 1 1 calc GR
H13B H 0.107185 0.519237 0.397683 0.044 Uiso 1 1 calc GR
H13C H 0.163686 0.525198 0.482929 0.044 Uiso 1 1 calc GR
C29 C 0.19710(18) 1.08364(14) 0.91323(9) 0.0297(3) Uani 1 1 d .
H29A H 0.242295 1.030828 0.958132 0.045 Uiso 1 1 calc GR
H29B H 0.080927 1.087885 0.914794 0.045 Uiso 1 1 calc GR
H29C H 0.220093 1.156405 0.916028 0.045 Uiso 1 1 calc GR
C14 C -0.04298(19) 0.71835(14) 0.43343(10) 0.0310(3) Uani 1 1 d .
H14A H -0.063506 0.689181 0.488982 0.047 Uiso 1 1 calc GR
H14B H -0.111477 0.692149 0.400646 0.047 Uiso 1 1 calc GR
H14C H -0.066647 0.799034 0.426040 0.047 Uiso 1 1 calc GR
C15 C 0.2914(2) 0.83338(15) 0.40029(10) 0.0396(4) Uani 1 1 d .
H15 H 0.300647 0.826123 0.343071 0.047 Uiso 1 1 calc R
C17 C 0.4562(3) 0.85378(18) 0.42069(12) 0.0476(5) Uani 1 1 d .
H17A H 0.449378 0.869893 0.474713 0.071 Uiso 1 1 calc GR
H17B H 0.484905 0.916402 0.383979 0.071 Uiso 1 1 calc GR
H17C H 0.538051 0.787889 0.416222 0.071 Uiso 1 1 calc GR
C16 C 0.1595(3) 0.93670(16) 0.40895(15) 0.0599(6) Uani 1 1 d .
H16A H 0.062333 0.930485 0.384709 0.090 Uiso 1 1 calc GR
H16B H 0.197789 1.003028 0.382596 0.090 Uiso 1 1 calc GR
H16C H 0.135489 0.941598 0.464983 0.090 Uiso 1 1 calc GR

loop_
_atom_site_aniso_label
_atom_site_aniso_U_11
_atom_site_aniso_U_22
_atom_site_aniso_U_33
_atom_site_aniso_U_23
_atom_site_aniso_U_13
_atom_site_aniso_U_12
Fe1 0.01276(9) 0.01142(9) 0.01404(9) -0.00133(6) -0.00051(6) -0.00251(6)
P1 0.01557(15) 0.01305(15) 0.01722(15) -0.00321(11) 0.00033(12) -0.00055(12)
F3 0.0252(4) 0.0168(4) 0.0270(4) -0.0080(3) 0.0041(3) 0.0002(3)
F5 0.0349(5) 0.0230(4) 0.0292(4) -0.0104(3) 0.0044(4) 0.0068(4)
F6 0.0266(4) 0.0258(4) 0.0307(4) -0.0003(3) 0.0060(3) -0.0091(3)
F4 0.0389(5) 0.0234(4) 0.0298(4) -0.0088(3) 0.0074(4) -0.0172(4)
F1 0.0234(4) 0.0356(5) 0.0229(4) -0.0004(3) -0.0066(3) 0.0001(4)
F2 0.0218(4) 0.0435(5) 0.0225(4) -0.0065(4) -0.0047(3) 0.0017(4)
N1 0.0097(4) 0.0100(4) 0.0176(5) -0.0023(4) -0.0002(4) -0.0011(4)
N2 0.0103(5) 0.0108(4) 0.0169(5) -0.0019(4) -0.0010(4) -0.0012(4)
N3 0.0138(5) 0.0157(5) 0.0156(5) -0.0035(4) -0.0023(4) -0.0008(4)
O2 0.0495(7) 0.0171(5) 0.0381(6) 0.0045(4) -0.0216(5) -0.0012(5)
O1 0.0319(6) 0.0779(10) 0.0383(7) -0.0256(6) 0.0195(5) -0.0270(6)
N5 0.0219(5) 0.0142(5) 0.0211(5) -0.0026(4) -0.0044(4) -0.0034(4)
N6 0.0272(6) 0.0301(6) 0.0148(5) 0.0004(4) -0.0027(4) -0.0105(5)
N4 0.0175(5) 0.0277(6) 0.0222(6) -0.0101(5) 0.0028(4) -0.0077(5)
C2 0.0117(5) 0.0135(5) 0.0174(6) -0.0029(4) -0.0012(4) -0.0014(4)
C20 0.0224(6) 0.0118(6) 0.0219(6) -0.0041(5) -0.0006(5) -0.0016(5)
C18 0.0159(6) 0.0121(5) 0.0141(5) -0.0027(4) -0.0006(4) -0.0044(4)
C23 0.0160(6) 0.0132(5) 0.0168(6) -0.0023(4) -0.0014(4) -0.0027(5)
C3 0.0105(5) 0.0129(5) 0.0172(6) -0.0024(4) -0.0015(4) -0.0007(4)
C6 0.0154(6) 0.0116(5) 0.0241(6) -0.0020(5) -0.0022(5) -0.0029(4)
C21 0.0241(7) 0.0143(6) 0.0242(7) -0.0046(5) -0.0003(5) -0.0087(5)
C4 0.0171(6) 0.0171(6) 0.0164(6) -0.0012(5) -0.0010(4) -0.0033(5)
C22 0.0157(6) 0.0181(6) 0.0246(6) -0.0038(5) -0.0013(5) -0.0064(5)
C19 0.0159(6) 0.0139(6) 0.0157(6) -0.0025(4) -0.0004(4) -0.0021(5)
C5 0.0172(6) 0.0148(6) 0.0218(6) 0.0017(5) 0.0003(5) -0.0047(5)
C11 0.0198(6) 0.0213(6) 0.0172(6) -0.0029(5) -0.0025(5) -0.0041(5)
C7 0.0115(5) 0.0115(5) 0.0201(6) -0.0034(4) -0.0027(4) 0.0003(4)
C10 0.0195(6) 0.0223(6) 0.0163(6) -0.0058(5) -0.0005(5) -0.0032(5)
C8 0.0135(6) 0.0148(6) 0.0205(6) -0.0053(5) -0.0029(4) -0.0006(4)
C1 0.0304(7) 0.0207(6) 0.0160(6) -0.0040(5) 0.0005(5) -0.0119(5)
C28 0.0188(6) 0.0193(6) 0.0319(7) -0.0028(5) -0.0037(5) 0.0030(5)
C27 0.0153(6) 0.0142(6) 0.0261(7) -0.0048(5) 0.0000(5) -0.0008(5)
C24 0.0130(6) 0.0133(6) 0.0241(6) -0.0035(5) -0.0015(5) -0.0025(4)
C12 0.0271(7) 0.0285(7) 0.0166(6) -0.0048(5) -0.0052(5) -0.0042(6)
C9 0.0345(8) 0.0196(6) 0.0252(7) -0.0083(5) -0.0002(6) -0.0106(6)
C26 0.0260(7) 0.0195(6) 0.0287(7) -0.0011(5) -0.0069(6) -0.0006(5)
C25 0.0155(6) 0.0193(6) 0.0330(7) -0.0050(5) 0.0025(5) -0.0013(5)
C13 0.0323(8) 0.0295(8) 0.0272(7) -0.0075(6) -0.0034(6) -0.0029(6)
C29 0.0216(7) 0.0361(8) 0.0312(8) -0.0113(6) 0.0058(6) -0.0027(6)
C14 0.0261(7) 0.0324(8) 0.0356(8) -0.0078(6) -0.0099(6) -0.0026(6)
C15 0.0546(11) 0.0431(10) 0.0232(8) 0.0090(7) -0.0067(7) -0.0246(8)
C17 0.0505(11) 0.0544(12) 0.0431(10) -0.0008(8) 0.0090(8) -0.0325(10)
C16 0.0651(14) 0.0327(10) 0.0795(16) 0.0223(10) -0.0345(12) -0.0171(10)

loop_
_atom_type_symbol
_atom_type_description
_atom_type_scat_dispersion_real
_atom_type_scat_dispersion_imag
_atom_type_scat_source
C C 0.0033 0.0016 'International Tables Vol C Tables 4.2.6.8 and 6.1.1.4'
H H 0.0000 0.0000 'International Tables Vol C Tables 4.2.6.8 and 6.1.1.4'
F F 0.0171 0.0103 'International Tables Vol C Tables 4.2.6.8 and 6.1.1.4'
Fe Fe 0.3463 0.8444 'International Tables Vol C Tables 4.2.6.8 and 6.1.1.4'
N N 0.0061 0.0033 'International Tables Vol C Tables 4.2.6.8 and 6.1.1.4'
O O 0.0106 0.0060 'International Tables Vol C Tables 4.2.6.8 and 6.1.1.4'
P P 0.1023 0.0942 'International Tables Vol C Tables 4.2.6.8 and 6.1.1.4'

loop_
_geom_angle_atom_site_label_1
_geom_angle_atom_site_label_2
_geom_angle_atom_site_label_3
_geom_angle
N2 Fe1 N1 73.57(4)
N2 Fe1 N3 74.74(4)
N3 Fe1 N1 148.30(4)
N5 Fe1 N1 99.03(5)
N5 Fe1 N2 123.82(5)
N5 Fe1 N3 99.12(5)
N5 Fe1 N4 111.15(6)
N4 Fe1 N1 102.03(5)
N4 Fe1 N2 124.96(5)
N4 Fe1 N3 95.31(5)
F5 P1 F3 179.33(5)
F5 P1 F6 89.88(5)
F5 P1 F4 90.52(5)
F5 P1 F1 90.14(5)
F6 P1 F3 90.30(5)
F6 P1 F4 179.55(5)
F6 P1 F1 90.45(5)
F4 P1 F3 89.30(4)
F1 P1 F3 89.21(5)
F1 P1 F4 89.76(5)
F2 P1 F3 90.19(5)
F2 P1 F5 90.46(5)
F2 P1 F6 90.15(5)
F2 P1 F4 89.63(5)
F2 P1 F1 179.15(5)
C2 N1 Fe1 116.25(8)
C2 N1 C18 120.31(10)
C18 N1 Fe1 123.44(7)
C3 N2 Fe1 120.70(8)
C3 N2 C7 120.29(10)
C7 N2 Fe1 119.00(8)
C10 N3 Fe1 120.55(8)
C8 N3 Fe1 117.71(8)
C8 N3 C10 121.67(11)
O2 N5 Fe1 163.13(12)
C11 N6 C12 115.75(11)
C11 N6 C15 116.11(12)
C12 N6 C15 115.08(11)
O1 N4 Fe1 162.83(12)
N1 C2 C3 115.15(11)
N1 C2 C1 126.21(11)
C3 C2 C1 118.64(10)
C21 C20 H20 119.2
C21 C20 C19 121.60(12)
C19 C20 H20 119.2
C23 C18 N1 117.45(10)
C19 C18 N1 120.39(11)
C19 C18 C23 122.11(11)
C18 C23 C24 121.97(11)
C22 C23 C18 117.70(11)
C22 C23 C24 120.27(11)
N2 C3 C2 114.17(10)
N2 C3 C4 121.85(11)
C4 C3 C2 123.97(11)
C5 C6 H6 120.6
C5 C6 C7 118.77(11)
C7 C6 H6 120.6
C20 C21 H21 120.3
C22 C21 C20 119.48(12)
C22 C21 H21 120.3
C3 C4 H4 121.0
C3 C4 C5 118.09(12)
C5 C4 H4 121.0
C23 C22 H22 119.2
C21 C22 C23 121.52(12)
C21 C22 H22 119.2
C20 C19 C18 117.58(11)
C20 C19 C27 119.43(11)
C18 C19 C27 122.99(11)
C6 C5 C4 119.81(11)
C6 C5 H5 120.1
C4 C5 H5 120.1
N6 C11 H11A 109.5
N6 C11 H11B 109.5
N6 C11 C10 110.64(11)
H11A C11 H11B 108.1
C10 C11 H11A 109.5
C10 C11 H11B 109.5
N2 C7 C6 121.17(11)
N2 C7 C8 113.82(10)
C6 C7 C8 124.99(11)
N3 C10 C11 110.29(10)
N3 C10 H10A 109.6
N3 C10 H10B 109.6
C11 C10 H10A 109.6
C11 C10 H10B 109.6
H10A C10 H10B 108.1
N3 C8 C7 114.53(11)
N3 C8 C9 127.26(12)
C7 C8 C9 118.21(11)
C2 C1 H1A 109.5
C2 C1 H1B 109.5
C2 C1 H1C 109.5
H1A C1 H1B 109.5
H1A C1 H1C 109.5
H1B C1 H1C 109.5
H28A C28 H28B 109.5
H28A C28 H28C 109.5
H28B C28 H28C 109.5
C27 C28 H28A 109.5
C27 C28 H28B 109.5
C27 C28 H28C 109.5
C19 C27 C28 111.08(11)
C19 C27 H27 108.1
C19 C27 C29 111.54(11)
C28 C27 H27 108.1
C28 C27 C29 109.81(11)
C29 C27 H27 108.1
C23 C24 H24 107.8
C23 C24 C26 110.34(11)
C23 C24 C25 112.59(10)
C26 C24 H24 107.8
C25 C24 H24 107.8
C25 C24 C26 110.21(11)
N6 C12 H12 106.9
N6 C12 C13 109.86(11)
N6 C12 C14 116.24(12)
C13 C12 H12 106.9
C13 C12 C14 109.54(13)
C14 C12 H12 106.9
C8 C9 H9A 109.5
C8 C9 H9B 109.5
C8 C9 H9C 109.5
H9A C9 H9B 109.5
H9A C9 H9C 109.5
H9B C9 H9C 109.5
C24 C26 H26A 109.5
C24 C26 H26B 109.5
C24 C26 H26C 109.5
H26A C26 H26B 109.5
H26A C26 H26C 109.5
H26B C26 H26C 109.5
C24 C25 H25A 109.5
C24 C25 H25B 109.5
C24 C25 H25C 109.5
H25A C25 H25B 109.5
H25A C25 H25C 109.5
H25B C25 H25C 109.5
C12 C13 H13A 109.5
C12 C13 H13B 109.5
C12 C13 H13C 109.5
H13A C13 H13B 109.5
H13A C13 H13C 109.5
H13B C13 H13C 109.5
C27 C29 H29A 109.5
C27 C29 H29B 109.5
C27 C29 H29C 109.5
H29A C29 H29B 109.5
H29A C29 H29C 109.5
H29B C29 H29C 109.5
C12 C14 H14A 109.5
C12 C14 H14B 109.5
C12 C14 H14C 109.5
H14A C14 H14B 109.5
H14A C14 H14C 109.5
H14B C14 H14C 109.5
N6 C15 H15 106.4
N6 C15 C17 111.06(14)
N6 C15 C16 116.13(16)
C17 C15 H15 106.4
C17 C15 C16 109.92(17)
C16 C15 H15 106.4
C15 C17 H17A 109.5
C15 C17 H17B 109.5
C15 C17 H17C 109.5
H17A C17 H17B 109.5
H17A C17 H17C 109.5
H17B C17 H17C 109.5
C15 C16 H16A 109.5
C15 C16 H16B 109.5
C15 C16 H16C 109.5
H16A C16 H16B 109.5
H16A C16 H16C 109.5
H16B C16 H16C 109.5

loop_
_geom_bond_atom_site_label_1
_geom_bond_atom_site_label_2
_geom_bond_distance
Fe1 N1 2.2379(10)
Fe1 N2 2.0684(10)
Fe1 N3 2.1557(11)
Fe1 N5 1.6998(11)
Fe1 N4 1.7020(11)
P1 F3 1.6104(8)
P1 F5 1.6016(9)
P1 F6 1.6023(8)
P1 F4 1.6100(8)
P1 F1 1.6035(8)
P1 F2 1.5967(9)
N1 C2 1.2855(16)
N1 C18 1.4460(15)
N2 C3 1.3384(16)
N2 C7 1.3391(16)
N3 C10 1.4733(16)
N3 C8 1.2827(17)
O2 N5 1.1718(15)
O1 N4 1.1632(16)
N6 C11 1.4576(16)
N6 C12 1.4712(18)
N6 C15 1.474(2)
C2 C3 1.4874(17)
C2 C1 1.4981(17)
C20 H20 0.9300
C20 C21 1.3889(19)
C20 C19 1.3959(18)
C18 C23 1.4074(17)
C18 C19 1.4054(17)
C23 C22 1.3947(17)
C23 C24 1.5208(17)
C3 C4 1.3909(17)
C6 H6 0.9300
C6 C5 1.3857(19)
C6 C7 1.3931(17)
C21 H21 0.9300
C21 C22 1.3874(18)
C4 H4 0.9300
C4 C5 1.3914(18)
C22 H22 0.9300
C19 C27 1.5242(17)
C5 H5 0.9300
C11 H11A 0.9700
C11 H11B 0.9700
C11 C10 1.5386(18)
C7 C8 1.4897(17)
C10 H10A 0.9700
C10 H10B 0.9700
C8 C9 1.4981(18)
C1 H1A 0.9600
C1 H1B 0.9600
C1 H1C 0.9600
C28 H28A 0.9600
C28 H28B 0.9600
C28 H28C 0.9600
C28 C27 1.5335(18)
C27 H27 0.9800
C27 C29 1.5378(19)
C24 H24 0.9800
C24 C26 1.5348(18)
C24 C25 1.5312(18)
C12 H12 0.9800
C12 C13 1.524(2)
C12 C14 1.537(2)
C9 H9A 0.9600
C9 H9B 0.9600
C9 H9C 0.9600
C26 H26A 0.9600
C26 H26B 0.9600
C26 H26C 0.9600
C25 H25A 0.9600
C25 H25B 0.9600
C25 H25C 0.9600
C13 H13A 0.9600
C13 H13B 0.9600
C13 H13C 0.9600
C29 H29A 0.9600
C29 H29B 0.9600
C29 H29C 0.9600
C14 H14A 0.9600
C14 H14B 0.9600
C14 H14C 0.9600
C15 H15 0.9800
C15 C17 1.523(3)
C15 C16 1.526(3)
C17 H17A 0.9600
C17 H17B 0.9600
C17 H17C 0.9600
C16 H16A 0.9600
C16 H16B 0.9600
C16 H16C 0.9600

loop_
_geom_torsion_atom_site_label_1
_geom_torsion_atom_site_label_2
_geom_torsion_atom_site_label_3
_geom_torsion_atom_site_label_4
_geom_torsion
Fe1 N1 C2 C3 2.87(13)
Fe1 N1 C2 C1 -177.09(10)
Fe1 N1 C18 C23 -83.27(12)
Fe1 N1 C18 C19 94.37(12)
Fe1 N2 C3 C2 -3.16(14)
Fe1 N2 C3 C4 177.59(9)
Fe1 N2 C7 C6 -178.23(9)
Fe1 N2 C7 C8 0.39(13)
Fe1 N3 C10 C11 -87.50(11)
Fe1 N3 C8 C7 5.12(14)
Fe1 N3 C8 C9 -174.78(11)
N1 Fe1 N5 O2 124.0(4)
N1 Fe1 N4 O1 -126.6(4)
N1 C2 C3 N2 -0.05(15)
N1 C2 C3 C4 179.18(11)
N1 C18 C23 C22 178.50(11)
N1 C18 C23 C24 -4.13(17)
N1 C18 C19 C20 -178.20(11)
N1 C18 C19 C27 2.34(18)
N2 Fe1 N5 O2 -159.8(3)
N2 Fe1 N4 O1 155.1(4)
N2 C3 C4 C5 0.39(18)
N2 C7 C8 N3 -3.65(15)
N2 C7 C8 C9 176.26(11)
N3 Fe1 N5 O2 -82.1(4)
N3 Fe1 N4 O1 80.0(4)
N5 Fe1 N4 O1 -21.9(4)
N6 C11 C10 N3 179.13(10)
N4 Fe1 N5 O2 17.3(4)
C2 N1 C18 C23 97.06(14)
C2 N1 C18 C19 -85.30(14)
C2 C3 C4 C5 -178.78(11)
C20 C21 C22 C23 0.2(2)
C20 C19 C27 C28 58.93(16)
C20 C19 C27 C29 -63.92(15)
C18 N1 C2 C3 -177.44(10)
C18 N1 C2 C1 2.60(18)
C18 C23 C22 C21 -0.66(19)
C18 C23 C24 C26 -97.83(14)
C18 C23 C24 C25 138.58(12)
C18 C19 C27 C28 -121.62(13)
C18 C19 C27 C29 115.53(14)
C23 C18 C19 C20 -0.67(18)
C23 C18 C19 C27 179.87(11)
C3 N2 C7 C6 0.76(17)
C3 N2 C7 C8 179.38(10)
C3 C4 C5 C6 1.18(18)
C6 C7 C8 N3 174.91(12)
C6 C7 C8 C9 -5.18(18)
C21 C20 C19 C18 0.19(19)
C21 C20 C19 C27 179.67(12)
C22 C23 C24 C26 79.48(15)
C22 C23 C24 C25 -44.11(16)
C19 C20 C21 C22 0.0(2)
C19 C18 C23 C22 0.90(18)
C19 C18 C23 C24 178.27(11)
C5 C6 C7 N2 0.81(18)
C5 C6 C7 C8 -177.65(11)
C11 N6 C12 C13 -71.50(15)
C11 N6 C12 C14 53.55(17)
C11 N6 C15 C17 61.8(2)
C11 N6 C15 C16 -64.77(19)
C7 N2 C3 C2 177.87(10)
C7 N2 C3 C4 -1.37(18)
C7 C6 C5 C4 -1.76(18)
C10 N3 C8 C7 -178.09(10)
C10 N3 C8 C9 2.0(2)
C8 N3 C10 C11 95.80(14)
C1 C2 C3 N2 179.92(11)
C1 C2 C3 C4 -0.86(18)
C24 C23 C22 C21 -178.08(12)
C12 N6 C11 C10 118.72(13)
C12 N6 C15 C17 -158.43(15)
C12 N6 C15 C16 75.02(19)
C15 N6 C11 C10 -101.76(15)
C15 N6 C12 C13 148.56(14)
C15 N6 C12 C14 -86.38(17)
